data_2005578
loop_
_publ_author_name
'Powell, D. R.'
'Hanson, P. E.'
'Gellman, S. H.'

_publ_contact_author
;
    Dr Douglas R. Powell
    Department of Chemistry
    University of Wisconsin
    Madison
    WI 53706-1396
    USA
;
_publ_section_title
;
 (<i>Z</i>)-2-(Benzoyl-<i>aci</i>-nitro)-2-phenylacetonitrile
;
_journal_issue 11
_journal_name_full 'Acta Crystallographica Section C'
_journal_page_first 2945
_journal_page_last 2946
_journal_paper_doi 10.1107/S0108270196010827
_journal_volume 52
_journal_year 1996
_chemical_formula_moiety 'C15 H10 N2 O3'
_chemical_formula_sum 'C15 H10 N2 O3'
_chemical_formula_weight 266.25
_chemical_melting_point 389.15
_chemical_name_systematic
;
Z-(O-Benzoyl)-2-aci-nitro-2-phenylacetonitrile
;
_space_group_IT_number 61
_symmetry_cell_setting orthorhombic
_symmetry_space_group_name_Hall '-P 2ac 2ab'
_symmetry_space_group_name_H-M 'P b c a'
_atom_type_scat_source
;
International Tables for Crystallography (1992, Vol. C, Tables 4.2.6.8 and
6.1.1.4)
;
_cell_angle_alpha 90.00
_cell_angle_beta 90.00
_cell_angle_gamma 90.00
_cell_formula_units_Z 8
_cell_length_a 8.6150(10)
_cell_length_b 9.9540(10)
_cell_length_c 29.684(2)
_cell_measurement_reflns_used 39
_cell_measurement_temperature 113(2)
_cell_measurement_theta_max 27.4
_cell_measurement_theta_min 10.4
_cell_volume 2545.5(4)
_computing_cell_refinement XSCANS
_computing_data_collection 'XSCANS (Siemens, 1994)'
_computing_data_reduction XSCANS
_computing_molecular_graphics SHELXTL-Plus
_computing_publication_material SHELXL93
_computing_structure_refinement 'SHELXL93 (Sheldrick, 1993)'
_computing_structure_solution 'SHELXTL-Plus (Sheldrick, 1995)'
_diffrn_ambient_temperature 113(2)
_diffrn_measurement_device 'Siemens P4'
_diffrn_measurement_method '\w scans'
_diffrn_radiation_monochromator graphite
_diffrn_radiation_source 'sealed tube'
_diffrn_radiation_type CuK\a
_diffrn_radiation_wavelength 1.54178
_diffrn_reflns_av_R_equivalents 0.067
_diffrn_reflns_av_sigmaI/netI 0.0674
_diffrn_reflns_limit_h_max 9
_diffrn_reflns_limit_h_min 0
_diffrn_reflns_limit_k_max 10
_diffrn_reflns_limit_k_min 0
_diffrn_reflns_limit_l_max 32
_diffrn_reflns_limit_l_min 0
_diffrn_reflns_number 3432
_diffrn_reflns_theta_max 57.00
_diffrn_reflns_theta_min 2.00
_diffrn_standards_decay_% 6.54
_diffrn_standards_interval_count 100
_diffrn_standards_number 3
_exptl_absorpt_coefficient_mu 0.821
_exptl_absorpt_correction_T_max 0.91
_exptl_absorpt_correction_T_min 0.76
_exptl_absorpt_correction_type empirical
_exptl_crystal_colour colorless
_exptl_crystal_density_diffrn 1.389
_exptl_crystal_density_meas ?
_exptl_crystal_description prism
_exptl_crystal_F_000 1104
_exptl_crystal_size_max 0.40
_exptl_crystal_size_mid 0.35
_exptl_crystal_size_min 0.10
_refine_diff_density_max 0.17
_refine_diff_density_min -0.15
_refine_ls_extinction_coef 0.0017(2)
_refine_ls_extinction_method 'SHELXL93 (Sheldrick, 1993)'
_refine_ls_goodness_of_fit_all 1.095
_refine_ls_goodness_of_fit_obs 1.12
_refine_ls_hydrogen_treatment 'H atoms riding'
_refine_ls_matrix_type full
_refine_ls_number_parameters 182
_refine_ls_number_reflns 1718
_refine_ls_number_restraints 0
_refine_ls_R_factor_all 0.0398
_refine_ls_R_factor_obs 0.037
_refine_ls_shift/esd_max 0.012
_refine_ls_shift/esd_mean 0.002
_refine_ls_structure_factor_coef Fsqd
_refine_ls_weighting_details 'w = 1/[\s^2^(Fo^2^)+(0.0311P)^2^+0.7415P] where P=(Fo^2^+2Fc^2^)/3'
_refine_ls_weighting_scheme calc
_refine_ls_wR_factor_all 0.1040
_refine_ls_wR_factor_obs 0.102
_reflns_number_observed 1585
_reflns_number_total 1718
_reflns_observed_criterion >2sigma(I)
_cod_data_source_file bk1280.cif
_cod_data_source_block ph01
_cod_depositor_comments
;
The following automatic conversions were performed:

'_chemical_melting_point' value '116 C' was changed to '389.15' - it
was converted from degrees Celsius(C) to Kelvins(K).

Automatic conversion script
Id: cif_fix_values 1715 2011-07-08 13:25:40Z adriana 

The following automatic conversions were performed:

'_exptl_crystal_density_meas' value 'not measured' was changed to '?'
- the value is perceived as not measured.

Automatic conversion script
Id: cif_fix_values 3008 2015-01-20 13:52:24Z robertas 

The following automatic conversions were performed:

'_refine_ls_weighting_scheme' value 'calc w =
1/[\s^2^(Fo^2^)+(0.0311P)^2^+0.7415P] where P=(Fo^2^+2Fc^2^)/3' was
changed to 'calc'. New tag '_refine_ls_weighting_details' was
created. The value of the new tag was set to 'w =
1/[\s^2^(Fo^2^)+(0.0311P)^2^+0.7415P] where P=(Fo^2^+2Fc^2^)/3'.

Automatic conversion script
Id: cif_fix_values 3143 2015-03-26 13:38:13Z robertas 
;
_cod_database_code 2005578

loop_
_symmetry_equiv_pos_as_xyz
'x, y, z'
'-x+1/2, -y, z+1/2'
'-x, y+1/2, -z+1/2'
'x+1/2, -y+1/2, -z'
'-x, -y, -z'
'x-1/2, y, -z-1/2'
'x, -y-1/2, z-1/2'
'-x-1/2, y-1/2, z'

loop_
_atom_site_aniso_label
_atom_site_aniso_U_11
_atom_site_aniso_U_22
_atom_site_aniso_U_33
_atom_site_aniso_U_12
_atom_site_aniso_U_13
_atom_site_aniso_U_23
C1 0.0251(10) 0.0196(8) 0.0301(10) 0.0057(7) 0.0012(8) -0.0004(8)
C2 0.0236(9) 0.0303(9) 0.0369(11) 0.0010(7) 0.0016(8) -0.0006(9)
C3 0.0255(10) 0.0368(10) 0.0358(12) 0.0044(8) 0.0063(9) 0.0041(9)
C4 0.0310(10) 0.0319(9) 0.0279(11) 0.0114(8) 0.0023(9) -0.0007(9)
C5 0.0348(11) 0.0256(9) 0.0308(11) 0.0020(8) -0.0011(9) -0.0014(8)
C6 0.0317(11) 0.0214(8) 0.0326(12) 0.0000(7) 0.0022(9) 0.0012(8)
C7 0.0253(10) 0.0211(8) 0.0323(11) 0.0021(7) -0.0014(8) -0.0010(8)
C8 0.0352(11) 0.0205(8) 0.0248(10) 0.0005(8) -0.0026(9) 0.0001(8)
N9 0.0463(11) 0.0398(9) 0.0298(10) -0.0117(8) 0.0003(8) 0.0032(7)
N10 0.0282(9) 0.0397(9) 0.0291(9) 0.0001(7) 0.0022(7) -0.0052(7)
O11 0.0288(8) 0.0751(10) 0.0439(9) -0.0176(7) 0.0047(7) -0.0116(8)
O12 0.0344(8) 0.0340(7) 0.0276(7) 0.0060(5) -0.0015(6) -0.0050(5)
C13 0.0245(10) 0.0234(9) 0.0367(12) -0.0028(7) -0.0019(8) -0.0048(9)
O14 0.0492(9) 0.0283(7) 0.0355(8) 0.0007(6) -0.0044(7) 0.0016(6)
C15 0.0233(9) 0.0214(9) 0.0312(11) -0.0047(7) -0.0022(8) -0.0029(8)
C16 0.0263(10) 0.0261(9) 0.0392(12) -0.0024(7) -0.0033(9) -0.0034(8)
C17 0.0320(11) 0.0344(10) 0.0384(12) -0.0028(8) 0.0022(10) -0.0114(9)
C18 0.0361(11) 0.0399(11) 0.0315(12) -0.0137(9) 0.0010(9) -0.0049(9)
C19 0.0357(11) 0.0311(10) 0.0352(12) -0.0063(8) -0.0037(10) 0.0029(8)
C20 0.0304(10) 0.0254(9) 0.0380(13) -0.0021(8) 0.0004(9) -0.0022(8)

loop_
_atom_site_label
_atom_site_occupancy
_atom_site_fract_x
_atom_site_fract_y
_atom_site_fract_z
_atom_site_U_iso_or_equiv
_atom_site_thermal_displace_type
_atom_site_calc_flag
_atom_site_refinement_flags
_atom_site_type_symbol
C1 1 0.1591(2) 0.3964(2) 0.02829(6) 0.0250(4) Uani d . C
C2 1 0.2664(2) 0.4654(2) 0.00152(6) 0.0303(5) Uani d . C
H2 1 0.3407 0.5230 0.01516 0.036 Uiso d R H
C3 1 0.2645(2) 0.4498(2) -0.04461(6) 0.0327(5) Uani d . C
H3 1 0.3373 0.4974 -0.06259 0.039 Uiso d R H
C4 1 0.1579(2) 0.3657(2) -0.06503(6) 0.0303(5) Uani d . C
H4 1 0.1581 0.3549 -0.09683 0.036 Uiso d R H
C5 1 0.0511(2) 0.2976(2) -0.03895(6) 0.0304(5) Uani d . C
H5 1 -0.0226 0.2401 -0.05287 0.036 Uiso d R H
C6 1 0.0511(2) 0.31280(15) 0.00726(6) 0.0286(5) Uani d . C
H6 1 -0.0232 0.26590 0.02492 0.034 Uiso d R H
C7 1 0.1519(2) 0.4081(2) 0.07727(6) 0.0262(5) Uani d . C
C8 1 0.0222(2) 0.3557(2) 0.10162(6) 0.0268(5) Uani d . C
N9 1 -0.0867(2) 0.31711(15) 0.11965(5) 0.0386(5) Uani d . N
N10 1 0.2587(2) 0.46793(15) 0.10193(5) 0.0324(4) Uani d . N
O11 1 0.3795(2) 0.5251(2) 0.09063(5) 0.0492(4) Uani d . O
O12 1 0.23154(14) 0.45896(11) 0.15015(4) 0.0320(4) Uani d . O
C13 1 0.1613(2) 0.5747(2) 0.16693(6) 0.0282(5) Uani d . C
O14 1 0.1225(2) 0.66530(12) 0.14278(4) 0.0377(4) Uani d . O
C15 1 0.1423(2) 0.5649(2) 0.21614(6) 0.0253(5) Uani d . C
C16 1 0.0531(2) 0.6625(2) 0.23741(6) 0.0305(5) Uani d . C
H16 1 0.0038 0.7306 0.22016 0.037 Uiso d R H
C17 1 0.0366(2) 0.6603(2) 0.28356(6) 0.0349(5) Uani d . C
H17 1 -0.0240 0.7272 0.29811 0.042 Uiso d R H
C18 1 0.1076(2) 0.5611(2) 0.30880(6) 0.0358(5) Uani d . C
H18 1 0.0964 0.5604 0.34064 0.043 Uiso d R H
C19 1 0.1950(2) 0.4629(2) 0.28773(6) 0.0340(5) Uani d . C
H19 1 0.2430 0.3944 0.30512 0.041 Uiso d R H
C20 1 0.2126(2) 0.4641(2) 0.24143(6) 0.0312(5) Uani d . C
H20 1 0.2724 0.3965 0.22697 0.037 Uiso d R H

loop_
_geom_angle_atom_site_label_1
_geom_angle_atom_site_label_2
_geom_angle_atom_site_label_3
_geom_angle
_geom_angle_publ_flag
C6 C1 C2 118.6(2) ?
C6 C1 C7 117.66(15) y
C2 C1 C7 123.7(2) y
C3 C2 C1 120.1(2) ?
C2 C3 C4 120.8(2) ?
C5 C4 C3 119.6(2) ?
C6 C5 C4 120.3(2) ?
C5 C6 C1 120.6(2) ?
N10 C7 C8 115.5(2) y
N10 C7 C1 124.0(2) y
C8 C7 C1 120.53(15) y
N9 C8 C7 176.5(2) y
O11 N10 C7 130.3(2) y
O11 N10 O12 115.62(14) y
C7 N10 O12 114.00(14) y
C13 O12 N10 111.80(12) y
O14 C13 O12 121.9(2) y
O14 C13 C15 127.7(2) y
O12 C13 C15 110.35(14) y
C16 C15 C20 120.0(2) y
C16 C15 C13 117.72(15) y
C20 C15 C13 122.3(2) y
C17 C16 C15 119.8(2) ?
C16 C17 C18 120.3(2) ?
C17 C18 C19 120.0(2) ?
C20 C19 C18 120.2(2) ?
C19 C20 C15 119.6(2) ?

loop_
_geom_bond_atom_site_label_1
_geom_bond_atom_site_label_2
_geom_bond_distance
_geom_bond_publ_flag
C1 C6 1.396(2) y
C1 C2 1.399(2) y
C1 C7 1.460(2) y
C2 C3 1.378(2) y
C3 C4 1.383(3) y
C4 C5 1.380(2) y
C5 C6 1.380(2) y
C7 N10 1.318(2) y
C7 C8 1.429(3) y
C8 N9 1.146(2) y
N10 O11 1.232(2) y
N10 O12 1.453(2) y
O12 C13 1.394(2) y
C13 O14 1.199(2) y
C13 C15 1.473(2) y
C15 C16 1.391(2) y
C15 C20 1.392(2) y
C16 C17 1.378(3) y
C17 C18 1.382(3) y
C18 C19 1.383(3) y
C19 C20 1.383(2) y

loop_
_geom_torsion_atom_site_label_1
_geom_torsion_atom_site_label_2
_geom_torsion_atom_site_label_3
_geom_torsion_atom_site_label_4
_geom_torsion
C6 C1 C2 C3 -0.2(2)
C7 C1 C2 C3 -179.33(15)
C1 C2 C3 C4 -0.4(2)
C2 C3 C4 C5 0.7(3)
C3 C4 C5 C6 -0.3(2)
C4 C5 C6 C1 -0.4(2)
C2 C1 C6 C5 0.6(2)
C7 C1 C6 C5 179.76(14)
C6 C1 C7 N10 170.2(2)
C2 C1 C7 N10 -10.7(3)
C6 C1 C7 C8 -11.1(2)
C2 C1 C7 C8 168.0(2)
N10 C7 C8 N9 129.(3)
C1 C7 C8 N9 -50.(3)
C8 C7 N10 O11 -177.8(2)
C1 C7 N10 O11 0.9(3)
C8 C7 N10 O12 5.3(2)
C1 C7 N10 O12 -176.01(13)
O11 N10 O12 C13 84.7(2)
C7 N10 O12 C13 -98.0(2)
N10 O12 C13 O14 3.6(2)
N10 O12 C13 C15 -177.26(12)
O14 C13 C15 C16 8.6(3)
O12 C13 C15 C16 -170.42(14)
O14 C13 C15 C20 -170.1(2)
O12 C13 C15 C20 10.9(2)
C20 C15 C16 C17 1.0(2)
C13 C15 C16 C17 -177.76(15)
C15 C16 C17 C18 -0.3(3)
C16 C17 C18 C19 -0.4(3)
C17 C18 C19 C20 0.5(3)
C18 C19 C20 C15 0.2(3)
C16 C15 C20 C19 -0.9(2)
C13 C15 C20 C19 177.8(2)

loop_
_cod_related_entry_id
_cod_related_entry_database
_cod_related_entry_code
1 ChemSpider 21138049
